data_7244420
loop_
_publ_author_name
'Putta, Anjaneyulu'
'Gairhe, Shankar'
'Feng, Yao'
'Sun, Haoran'

_publ_section_title
;
 Stereo-electronic effect of the perfluoropropyl group on the solid-state
 molecular packing of isomeric dibenzo[a,c]phenazine derivatives
;
_journal_name_full CrystEngComm
_journal_paper_doi 10.1039/D2CE00019A
_journal_year 2022
_chemical_formula_moiety 'C26 H10 F14 N2'
_chemical_formula_sum 'C26 H10 F14 N2'
_chemical_formula_weight 616.36
_chemical_melting_point 521.15
_chemical_name_common ParaC3F7dibenzphenazine
_chemical_name_systematic '10,13-bis(perfluoropropyl)-dibenzo[a, c] phenazine'
_space_group_crystal_system monoclinic
_space_group_IT_number 14
_space_group_name_Hall '-P 2ybc'
_space_group_name_H-M_alt 'P 1 21/c 1'
_atom_sites_solution_hydrogens geom
_audit_creation_method SHELXL-2018/3
_audit_update_record
;
2021-01-01 deposited with the CCDC.	2022-02-16 downloaded from the CCDC.
;
_cell_angle_alpha 90
_cell_angle_beta 101.533(4)
_cell_angle_gamma 90
_cell_formula_units_Z 4
_cell_length_a 16.0011(17)
_cell_length_b 5.2318(5)
_cell_length_c 27.377(3)
_cell_measurement_reflns_used 5892
_cell_measurement_temperature 100(2)
_cell_measurement_theta_max 25.98
_cell_measurement_theta_min 2.19
_cell_volume 2245.6(4)
_computing_cell_refinement 'Bruker SAINT'
_computing_data_collection 'Bruker APEX3'
_computing_data_reduction 'Bruker SAINT'
_computing_molecular_graphics 'Bruker SHELXTL'
_computing_publication_material 'Bruker SHELXTL'
_computing_structure_refinement 'SHELXL-2018/3 (Sheldrick, 2018)'
_computing_structure_solution 'SHELXT 2014/5 (Sheldrick, 2014)'
_diffrn_ambient_temperature 100(2)
_diffrn_measured_fraction_theta_full 0.999
_diffrn_measured_fraction_theta_max 0.998
_diffrn_measurement_device_type 'Bruker APEX-II CCD'
_diffrn_measurement_method '\f and \w scans'
_diffrn_radiation_type MoK\a
_diffrn_radiation_wavelength 0.71073
_diffrn_reflns_av_R_equivalents 0.0871
_diffrn_reflns_av_unetI/netI 0.0407
_diffrn_reflns_Laue_measured_fraction_full 0.999
_diffrn_reflns_Laue_measured_fraction_max 0.998
_diffrn_reflns_limit_h_max 19
_diffrn_reflns_limit_h_min -19
_diffrn_reflns_limit_k_max 6
_diffrn_reflns_limit_k_min -6
_diffrn_reflns_limit_l_max 33
_diffrn_reflns_limit_l_min -33
_diffrn_reflns_number 38876
_diffrn_reflns_point_group_measured_fraction_full 0.999
_diffrn_reflns_point_group_measured_fraction_max 0.998
_diffrn_reflns_theta_full 25.242
_diffrn_reflns_theta_max 26.032
_diffrn_reflns_theta_min 2.187
_exptl_absorpt_coefficient_mu 0.190
_exptl_absorpt_correction_type none
_exptl_crystal_colour Yellow
_exptl_crystal_density_diffrn 1.823
_exptl_crystal_description Needle
_exptl_crystal_F_000 1224
_exptl_crystal_size_max 0.42
_exptl_crystal_size_mid 0.08
_exptl_crystal_size_min 0.06
_refine_diff_density_max 0.286
_refine_diff_density_min -0.231
_refine_diff_density_rms 0.064
_refine_ls_extinction_method none
_refine_ls_goodness_of_fit_ref 1.135
_refine_ls_hydrogen_treatment constr
_refine_ls_matrix_type full
_refine_ls_number_parameters 379
_refine_ls_number_reflns 4440
_refine_ls_number_restraints 0
_refine_ls_restrained_S_all 1.135
_refine_ls_R_factor_all 0.0702
_refine_ls_R_factor_gt 0.0483
_refine_ls_shift/su_max 0.001
_refine_ls_shift/su_mean 0.000
_refine_ls_structure_factor_coef Fsqd
_refine_ls_weighting_details 'w=1/[\s^2^(Fo^2^)+(0.0340P)^2^+3.4015P] where P=(Fo^2^+2Fc^2^)/3'
_refine_ls_weighting_scheme calc
_refine_ls_wR_factor_gt 0.1112
_refine_ls_wR_factor_ref 0.1221
_reflns_Friedel_coverage 0.000
_reflns_number_gt 3383
_reflns_number_total 4440
_reflns_threshold_expression 'I > 2\s(I)'
_cod_data_source_file d2ce00019a2.cif
_cod_data_source_block shelx_CCDC2
_cod_depositor_comments
;
The following automatic conversions were performed:

data item '_chemical_melting_point' value '248\%C' was changed to
'521.15' -- it was converted from degrees Celsius (C) to kelvins (K).

Automatic conversion script
Id: cif_fix_values 7556 2019-12-06 15:28:31Z antanas 
;
_cod_original_sg_symbol_H-M 'P 21/c'
_cod_database_code 7244420
_shelx_shelxl_version_number 2018/3
_shelx_space_group_comment
;
The symmetry employed for this shelxl refinement is uniquely defined
by the following loop, which should always be used as a source of
symmetry information in preference to the above space-group names.
They are only intended as comments.
;

loop_
_space_group_symop_operation_xyz
'x, y, z'
'-x, y+1/2, -z+1/2'
'-x, -y, -z'
'x, -y-1/2, z-1/2'

loop_
_atom_site_label
_atom_site_type_symbol
_atom_site_fract_x
_atom_site_fract_y
_atom_site_fract_z
_atom_site_U_iso_or_equiv
_atom_site_adp_type
_atom_site_occupancy
_atom_site_site_symmetry_order
_atom_site_calc_flag
_atom_site_refinement_flags_posn
_atom_site_refinement_flags_adp
_atom_site_refinement_flags_occupancy
_atom_site_disorder_assembly
_atom_site_disorder_group
F7 F 0.19009(14) 0.3199(4) 0.82704(6) 0.0427(5) Uani 1 1 d . . . . .
F12 F 0.24431(11) 0.9765(4) 0.43246(7) 0.0320(4) Uani 1 1 d . . . . .
F5 F 0.22526(13) 0.0011(4) 0.78625(7) 0.0377(5) Uani 1 1 d . . . . .
F6 F 0.09214(13) 0.0705(4) 0.78701(7) 0.0402(5) Uani 1 1 d . . . . .
F4 F 0.10755(12) 0.5512(3) 0.74589(7) 0.0320(4) Uani 1 1 d . . . . .
F3 F 0.23816(11) 0.4518(3) 0.74124(6) 0.0275(4) Uani 1 1 d . . . . .
F1 F 0.16026(11) -0.0007(3) 0.68762(6) 0.0252(4) Uani 1 1 d . . . . .
F2 F 0.03989(11) 0.1915(3) 0.68617(6) 0.0297(4) Uani 1 1 d . . . . .
F9 F 0.09922(11) 1.0862(3) 0.51783(6) 0.0250(4) Uani 1 1 d . . . . .
F8 F 0.23643(10) 1.0386(3) 0.52969(6) 0.0228(4) Uani 1 1 d . . . . .
F10 F 0.20159(11) 0.5532(3) 0.47919(6) 0.0253(4) Uani 1 1 d . . . . .
F11 F 0.06807(11) 0.6711(3) 0.46402(6) 0.0277(4) Uani 1 1 d . . . . .
F14 F 0.14517(13) 0.7502(3) 0.38792(6) 0.0340(5) Uani 1 1 d . . . . .
F13 F 0.11435(12) 1.1082(3) 0.41886(6) 0.0331(4) Uani 1 1 d . . . . .
N1 N 0.28097(15) 0.2521(4) 0.65044(8) 0.0185(5) Uani 1 1 d . . . . .
N2 N 0.30409(15) 0.6045(4) 0.57667(8) 0.0180(5) Uani 1 1 d . . . . .
C18 C 0.6131(2) 0.5595(6) 0.56628(12) 0.0298(7) Uani 1 1 d . . . . .
H1 H 0.668188 0.582960 0.558966 0.036 Uiso 1 1 calc R U . . .
C17 C 0.59964(19) 0.3668(6) 0.59840(11) 0.0265(7) Uani 1 1 d . . . . .
H3 H 0.646001 0.260688 0.613191 0.032 Uiso 1 1 calc R U . . .
C10 C 0.51924(19) 0.3249(6) 0.60958(10) 0.0223(6) Uani 1 1 d . . . . .
C11 C 0.50444(18) 0.1217(5) 0.64448(10) 0.0207(6) Uani 1 1 d . . . . .
C12 C 0.42302(18) 0.0943(5) 0.65634(10) 0.0195(6) Uani 1 1 d . . . . .
C7 C 0.35423(17) 0.2689(5) 0.63509(10) 0.0172(6) Uani 1 1 d . . . . .
C6 C 0.21712(18) 0.4102(5) 0.62935(10) 0.0180(6) Uani 1 1 d . . . . .
C1 C 0.13699(18) 0.4000(5) 0.64523(10) 0.0189(6) Uani 1 1 d . . . . .
C21 C 0.12455(18) 0.2338(5) 0.68835(10) 0.0209(6) Uani 1 1 d . . . . .
C22 C 0.15966(19) 0.3559(6) 0.74008(10) 0.0221(6) Uani 1 1 d . . . . .
C23 C 0.1668(2) 0.1802(6) 0.78571(11) 0.0291(7) Uani 1 1 d . . . . .
C26 C 0.16389(19) 0.9027(6) 0.42759(10) 0.0232(6) Uani 1 1 d . . . . .
C25 C 0.14935(18) 0.7574(5) 0.47416(10) 0.0198(6) Uani 1 1 d . . . . .
C24 C 0.16215(17) 0.9074(5) 0.52376(10) 0.0190(6) Uani 1 1 d . . . . .
C4 C 0.15717(18) 0.7367(5) 0.56754(10) 0.0188(6) Uani 1 1 d . . . . .
C3 C 0.08130(18) 0.7172(5) 0.58299(10) 0.0208(6) Uani 1 1 d . . . . .
H10 H 0.034140 0.816571 0.566802 0.025 Uiso 1 1 calc R U . . .
C2 C 0.07111(19) 0.5528(6) 0.62248(10) 0.0232(6) Uani 1 1 d . . . . .
H9 H 0.018247 0.548386 0.633250 0.028 Uiso 1 1 calc R U . . .
C9 C 0.45164(18) 0.4855(5) 0.58683(10) 0.0201(6) Uani 1 1 d . . . . .
C20 C 0.46627(19) 0.6812(6) 0.55446(10) 0.0233(6) Uani 1 1 d . . . . .
H4 H 0.420503 0.788269 0.539206 0.028 Uiso 1 1 calc R U . . .
C19 C 0.5465(2) 0.7189(6) 0.54466(11) 0.0270(7) Uani 1 1 d . . . . .
H2 H 0.556203 0.853518 0.523182 0.032 Uiso 1 1 calc R U . . .
C8 C 0.36734(18) 0.4547(5) 0.59888(10) 0.0175(6) Uani 1 1 d . . . . .
C5 C 0.22796(17) 0.5836(5) 0.59102(10) 0.0174(6) Uani 1 1 d . . . . .
C16 C 0.5688(2) -0.0484(6) 0.66625(11) 0.0251(7) Uani 1 1 d . . . . .
H8 H 0.624459 -0.030340 0.659550 0.030 Uiso 1 1 calc R U . . .
C15 C 0.5524(2) -0.2421(6) 0.69730(11) 0.0273(7) Uani 1 1 d . . . . .
H5 H 0.596748 -0.356580 0.711479 0.033 Uiso 1 1 calc R U . . .
C14 C 0.4713(2) -0.2708(6) 0.70800(11) 0.0251(7) Uani 1 1 d . . . . .
H6 H 0.460286 -0.405895 0.729026 0.030 Uiso 1 1 calc R U . . .
C13 C 0.40731(19) -0.1036(5) 0.68809(10) 0.0221(6) Uani 1 1 d . . . . .
H7 H 0.352299 -0.121660 0.695793 0.027 Uiso 1 1 calc R U . . .

loop_
_atom_site_aniso_label
_atom_site_aniso_U_11
_atom_site_aniso_U_22
_atom_site_aniso_U_33
_atom_site_aniso_U_23
_atom_site_aniso_U_13
_atom_site_aniso_U_12
F7 0.0659(15) 0.0452(12) 0.0176(9) -0.0058(8) 0.0100(9) -0.0110(11)
F12 0.0260(10) 0.0397(11) 0.0329(10) 0.0031(8) 0.0121(8) -0.0041(8)
F5 0.0450(12) 0.0356(11) 0.0293(10) 0.0048(8) -0.0001(9) 0.0069(9)
F6 0.0433(12) 0.0471(12) 0.0334(10) 0.0077(9) 0.0151(9) -0.0109(10)
F4 0.0390(11) 0.0265(9) 0.0330(10) -0.0046(8) 0.0131(8) 0.0031(8)
F3 0.0276(10) 0.0322(10) 0.0233(9) -0.0052(7) 0.0062(7) -0.0092(8)
F1 0.0332(10) 0.0187(8) 0.0248(9) -0.0011(7) 0.0083(7) -0.0048(7)
F2 0.0203(9) 0.0394(11) 0.0300(9) 0.0021(8) 0.0064(7) -0.0079(8)
F9 0.0262(9) 0.0230(9) 0.0250(9) 0.0024(7) 0.0031(7) 0.0093(7)
F8 0.0217(9) 0.0198(8) 0.0250(8) 0.0003(7) 0.0001(7) -0.0038(7)
F10 0.0327(10) 0.0197(8) 0.0227(8) -0.0020(7) 0.0041(7) 0.0042(7)
F11 0.0224(9) 0.0366(10) 0.0232(9) -0.0046(8) 0.0020(7) -0.0100(8)
F14 0.0484(12) 0.0351(10) 0.0188(9) -0.0033(8) 0.0077(8) -0.0045(9)
F13 0.0383(11) 0.0349(10) 0.0277(9) 0.0113(8) 0.0105(8) 0.0140(9)
N1 0.0205(13) 0.0173(11) 0.0173(11) -0.0027(9) 0.0030(9) -0.0008(10)
N2 0.0179(12) 0.0171(11) 0.0188(11) -0.0025(9) 0.0032(9) -0.0008(10)
C18 0.0266(17) 0.0305(17) 0.0354(17) -0.0063(14) 0.0134(14) -0.0039(14)
C17 0.0198(16) 0.0279(16) 0.0319(16) -0.0063(13) 0.0052(13) 0.0044(13)
C10 0.0214(16) 0.0236(15) 0.0212(14) -0.0055(12) 0.0027(12) -0.0007(12)
C11 0.0220(15) 0.0188(14) 0.0202(14) -0.0069(11) 0.0015(11) 0.0000(12)
C12 0.0202(15) 0.0180(14) 0.0186(13) -0.0041(11) -0.0007(11) 0.0015(11)
C7 0.0168(14) 0.0175(13) 0.0169(13) -0.0024(11) 0.0022(11) -0.0019(11)
C6 0.0186(14) 0.0180(13) 0.0160(13) -0.0030(11) 0.0003(11) -0.0033(11)
C1 0.0196(15) 0.0211(14) 0.0158(13) -0.0031(11) 0.0028(11) -0.0034(12)
C21 0.0187(15) 0.0228(15) 0.0217(14) -0.0016(12) 0.0048(11) -0.0023(12)
C22 0.0238(16) 0.0217(15) 0.0226(15) -0.0016(12) 0.0088(12) -0.0033(12)
C23 0.0371(19) 0.0312(17) 0.0194(15) -0.0042(13) 0.0065(13) -0.0057(15)
C26 0.0247(16) 0.0258(15) 0.0187(14) -0.0013(12) 0.0038(12) 0.0013(13)
C25 0.0172(15) 0.0209(14) 0.0210(14) -0.0004(12) 0.0031(11) 0.0001(12)
C24 0.0172(14) 0.0181(14) 0.0211(14) -0.0004(11) 0.0023(11) 0.0015(11)
C4 0.0206(15) 0.0179(14) 0.0167(13) -0.0029(11) 0.0009(11) -0.0001(11)
C3 0.0198(15) 0.0217(15) 0.0192(14) -0.0007(11) 0.0000(11) 0.0023(12)
C2 0.0201(15) 0.0281(16) 0.0218(14) -0.0041(12) 0.0050(12) -0.0006(13)
C9 0.0181(15) 0.0227(14) 0.0191(14) -0.0043(11) 0.0024(11) -0.0010(12)
C20 0.0248(16) 0.0229(15) 0.0229(15) -0.0031(12) 0.0064(12) -0.0015(13)
C19 0.0286(17) 0.0245(16) 0.0301(16) -0.0014(13) 0.0115(13) -0.0037(13)
C8 0.0189(14) 0.0167(13) 0.0162(13) -0.0019(11) 0.0016(11) -0.0013(11)
C5 0.0168(14) 0.0181(13) 0.0171(13) -0.0036(11) 0.0028(11) -0.0016(11)
C16 0.0232(16) 0.0265(16) 0.0250(15) -0.0041(13) 0.0029(12) 0.0028(13)
C15 0.0269(17) 0.0237(15) 0.0272(16) -0.0009(13) -0.0045(13) 0.0053(13)
C14 0.0321(18) 0.0194(14) 0.0217(15) 0.0003(12) 0.0005(13) 0.0001(13)
C13 0.0235(15) 0.0210(15) 0.0204(14) -0.0025(12) 0.0010(12) -0.0006(12)

loop_
_atom_type_symbol
_atom_type_description
_atom_type_scat_dispersion_real
_atom_type_scat_dispersion_imag
_atom_type_scat_source
C C 0.0033 0.0016 'International Tables Vol C Tables 4.2.6.8 and 6.1.1.4'
H H 0.0000 0.0000 'International Tables Vol C Tables 4.2.6.8 and 6.1.1.4'
N N 0.0061 0.0033 'International Tables Vol C Tables 4.2.6.8 and 6.1.1.4'
F F 0.0171 0.0103 'International Tables Vol C Tables 4.2.6.8 and 6.1.1.4'

loop_
_geom_angle_atom_site_label_1
_geom_angle_atom_site_label_2
_geom_angle_atom_site_label_3
_geom_angle
_geom_angle_site_symmetry_1
_geom_angle_site_symmetry_3
_geom_angle_publ_flag
C7 N1 C6 117.7(2) . . ?
C8 N2 C5 117.8(2) . . ?
C17 C18 C19 120.3(3) . . ?
C17 C18 H1 119.8 . . ?
C19 C18 H1 119.8 . . ?
C18 C17 C10 121.4(3) . . ?
C18 C17 H3 119.3 . . ?
C10 C17 H3 119.3 . . ?
C17 C10 C9 117.8(3) . . ?
C17 C10 C11 121.8(3) . . ?
C9 C10 C11 120.3(3) . . ?
C16 C11 C12 118.1(3) . . ?
C16 C11 C10 122.2(3) . . ?
C12 C11 C10 119.7(3) . . ?
C13 C12 C11 120.3(3) . . ?
C13 C12 C7 119.6(3) . . ?
C11 C12 C7 120.2(3) . . ?
N1 C7 C8 121.7(3) . . ?
N1 C7 C12 118.5(2) . . ?
C8 C7 C12 119.8(2) . . ?
N1 C6 C5 120.8(2) . . ?
N1 C6 C1 119.5(2) . . ?
C5 C6 C1 119.7(3) . . ?
C2 C1 C6 119.6(3) . . ?
C2 C1 C21 118.8(3) . . ?
C6 C1 C21 121.6(2) . . ?
F1 C21 F2 105.7(2) . . ?
F1 C21 C1 112.8(2) . . ?
F2 C21 C1 110.2(2) . . ?
F1 C21 C22 108.0(2) . . ?
F2 C21 C22 106.4(2) . . ?
C1 C21 C22 113.3(2) . . ?
F3 C22 F4 108.1(2) . . ?
F3 C22 C23 106.6(2) . . ?
F4 C22 C23 107.7(2) . . ?
F3 C22 C21 109.9(2) . . ?
F4 C22 C21 107.4(2) . . ?
C23 C22 C21 116.7(2) . . ?
F5 C23 F6 109.3(3) . . ?
F5 C23 F7 107.5(3) . . ?
F6 C23 F7 108.2(2) . . ?
F5 C23 C22 111.7(2) . . ?
F6 C23 C22 111.0(3) . . ?
F7 C23 C22 108.9(3) . . ?
F12 C26 F13 108.4(2) . . ?
F12 C26 F14 108.2(2) . . ?
F13 C26 F14 108.0(2) . . ?
F12 C26 C25 111.4(2) . . ?
F13 C26 C25 111.4(2) . . ?
F14 C26 C25 109.4(2) . . ?
F10 C25 F11 107.9(2) . . ?
F10 C25 C26 106.4(2) . . ?
F11 C25 C26 107.0(2) . . ?
F10 C25 C24 110.0(2) . . ?
F11 C25 C24 107.6(2) . . ?
C26 C25 C24 117.4(2) . . ?
F8 C24 F9 106.1(2) . . ?
F8 C24 C4 112.9(2) . . ?
F9 C24 C4 110.3(2) . . ?
F8 C24 C25 108.8(2) . . ?
F9 C24 C25 106.2(2) . . ?
C4 C24 C25 112.3(2) . . ?
C3 C4 C5 119.4(3) . . ?
C3 C4 C24 118.7(2) . . ?
C5 C4 C24 121.7(2) . . ?
C4 C3 C2 121.8(3) . . ?
C4 C3 H10 119.1 . . ?
C2 C3 H10 119.1 . . ?
C1 C2 C3 120.4(3) . . ?
C1 C2 H9 119.8 . . ?
C3 C2 H9 119.8 . . ?
C20 C9 C10 120.2(3) . . ?
C20 C9 C8 120.1(3) . . ?
C10 C9 C8 119.7(3) . . ?
C19 C20 C9 120.5(3) . . ?
C19 C20 H4 119.8 . . ?
C9 C20 H4 119.8 . . ?
C20 C19 C18 119.8(3) . . ?
C20 C19 H2 120.1 . . ?
C18 C19 H2 120.1 . . ?
N2 C8 C7 120.9(2) . . ?
N2 C8 C9 119.1(2) . . ?
C7 C8 C9 120.0(2) . . ?
N2 C5 C6 120.9(2) . . ?
N2 C5 C4 120.1(2) . . ?
C6 C5 C4 119.1(2) . . ?
C15 C16 C11 121.0(3) . . ?
C15 C16 H8 119.5 . . ?
C11 C16 H8 119.5 . . ?
C16 C15 C14 120.5(3) . . ?
C16 C15 H5 119.8 . . ?
C14 C15 H5 119.8 . . ?
C13 C14 C15 119.9(3) . . ?
C13 C14 H6 120.0 . . ?
C15 C14 H6 120.0 . . ?
C14 C13 C12 120.2(3) . . ?
C14 C13 H7 119.9 . . ?
C12 C13 H7 119.9 . . ?

loop_
_geom_bond_atom_site_label_1
_geom_bond_atom_site_label_2
_geom_bond_distance
_geom_bond_site_symmetry_2
_geom_bond_publ_flag
F7 C23 1.336(3) . ?
F12 C26 1.324(3) . ?
F5 C23 1.322(4) . ?
F6 C23 1.332(4) . ?
F4 C22 1.348(3) . ?
F3 C22 1.347(3) . ?
F1 C21 1.355(3) . ?
F2 C21 1.362(3) . ?
F9 C24 1.360(3) . ?
F8 C24 1.354(3) . ?
F10 C25 1.347(3) . ?
F11 C25 1.352(3) . ?
F14 C26 1.333(3) . ?
F13 C26 1.329(3) . ?
N1 C7 1.325(4) . ?
N1 C6 1.351(4) . ?
N2 C8 1.327(4) . ?
N2 C5 1.357(3) . ?
C18 C17 1.383(4) . ?
C18 C19 1.390(4) . ?
C18 H1 0.9500 . ?
C17 C10 1.398(4) . ?
C17 H3 0.9500 . ?
C10 C9 1.412(4) . ?
C10 C11 1.480(4) . ?
C11 C16 1.400(4) . ?
C11 C12 1.411(4) . ?
C12 C13 1.407(4) . ?
C12 C7 1.459(4) . ?
C7 C8 1.433(4) . ?
C6 C5 1.424(4) . ?
C6 C1 1.435(4) . ?
C1 C2 1.369(4) . ?
C1 C21 1.511(4) . ?
C21 C22 1.553(4) . ?
C22 C23 1.537(4) . ?
C26 C25 1.541(4) . ?
C25 C24 1.546(4) . ?
C24 C4 1.510(4) . ?
C4 C3 1.367(4) . ?
C4 C5 1.430(4) . ?
C3 C2 1.416(4) . ?
C3 H10 0.9500 . ?
C2 H9 0.9500 . ?
C9 C20 1.404(4) . ?
C9 C8 1.460(4) . ?
C20 C19 1.377(4) . ?
C20 H4 0.9500 . ?
C19 H2 0.9500 . ?
C16 C15 1.381(4) . ?
C16 H8 0.9500 . ?
C15 C14 1.395(4) . ?
C15 H5 0.9500 . ?
C14 C13 1.374(4) . ?
C14 H6 0.9500 . ?
C13 H7 0.9500 . ?

loop_
_geom_torsion_atom_site_label_1
_geom_torsion_atom_site_label_2
_geom_torsion_atom_site_label_3
_geom_torsion_atom_site_label_4
_geom_torsion
_geom_torsion_site_symmetry_1
_geom_torsion_site_symmetry_2
_geom_torsion_site_symmetry_3
_geom_torsion_site_symmetry_4
_geom_torsion_publ_flag
C19 C18 C17 C10 0.7(5) . . . . ?
C18 C17 C10 C9 0.2(4) . . . . ?
C18 C17 C10 C11 -179.1(3) . . . . ?
C17 C10 C11 C16 -3.4(4) . . . . ?
C9 C10 C11 C16 177.3(3) . . . . ?
C17 C10 C11 C12 177.1(3) . . . . ?
C9 C10 C11 C12 -2.2(4) . . . . ?
C16 C11 C12 C13 -1.7(4) . . . . ?
C10 C11 C12 C13 177.8(2) . . . . ?
C16 C11 C12 C7 179.2(2) . . . . ?
C10 C11 C12 C7 -1.3(4) . . . . ?
C6 N1 C7 C8 2.5(4) . . . . ?
C6 N1 C7 C12 -178.1(2) . . . . ?
C13 C12 C7 N1 6.9(4) . . . . ?
C11 C12 C7 N1 -174.1(2) . . . . ?
C13 C12 C7 C8 -173.8(2) . . . . ?
C11 C12 C7 C8 5.3(4) . . . . ?
C7 N1 C6 C5 1.6(4) . . . . ?
C7 N1 C6 C1 -179.4(2) . . . . ?
N1 C6 C1 C2 -177.4(3) . . . . ?
C5 C6 C1 C2 1.7(4) . . . . ?
N1 C6 C1 C21 5.7(4) . . . . ?
C5 C6 C1 C21 -175.3(2) . . . . ?
C2 C1 C21 F1 140.5(3) . . . . ?
C6 C1 C21 F1 -42.5(4) . . . . ?
C2 C1 C21 F2 22.6(4) . . . . ?
C6 C1 C21 F2 -160.4(2) . . . . ?
C2 C1 C21 C22 -96.4(3) . . . . ?
C6 C1 C21 C22 80.6(3) . . . . ?
F1 C21 C22 F3 79.6(3) . . . . ?
F2 C21 C22 F3 -167.3(2) . . . . ?
C1 C21 C22 F3 -46.1(3) . . . . ?
F1 C21 C22 F4 -163.0(2) . . . . ?
F2 C21 C22 F4 -49.9(3) . . . . ?
C1 C21 C22 F4 71.3(3) . . . . ?
F1 C21 C22 C23 -42.0(3) . . . . ?
F2 C21 C22 C23 71.1(3) . . . . ?
C1 C21 C22 C23 -167.7(2) . . . . ?
F3 C22 C23 F5 -56.1(3) . . . . ?
F4 C22 C23 F5 -171.9(2) . . . . ?
C21 C22 C23 F5 67.2(3) . . . . ?
F3 C22 C23 F6 -178.4(2) . . . . ?
F4 C22 C23 F6 65.8(3) . . . . ?
C21 C22 C23 F6 -55.1(3) . . . . ?
F3 C22 C23 F7 62.6(3) . . . . ?
F4 C22 C23 F7 -53.3(3) . . . . ?
C21 C22 C23 F7 -174.2(2) . . . . ?
F12 C26 C25 F10 -59.5(3) . . . . ?
F13 C26 C25 F10 179.4(2) . . . . ?
F14 C26 C25 F10 60.0(3) . . . . ?
F12 C26 C25 F11 -174.7(2) . . . . ?
F13 C26 C25 F11 64.2(3) . . . . ?
F14 C26 C25 F11 -55.2(3) . . . . ?
F12 C26 C25 C24 64.2(3) . . . . ?
F13 C26 C25 C24 -56.9(3) . . . . ?
F14 C26 C25 C24 -176.2(2) . . . . ?
F10 C25 C24 F8 74.9(3) . . . . ?
F11 C25 C24 F8 -167.8(2) . . . . ?
C26 C25 C24 F8 -47.0(3) . . . . ?
F10 C25 C24 F9 -171.3(2) . . . . ?
F11 C25 C24 F9 -54.0(3) . . . . ?
C26 C25 C24 F9 66.8(3) . . . . ?
F10 C25 C24 C4 -50.8(3) . . . . ?
F11 C25 C24 C4 66.6(3) . . . . ?
C26 C25 C24 C4 -172.7(2) . . . . ?
F8 C24 C4 C3 140.8(3) . . . . ?
F9 C24 C4 C3 22.4(3) . . . . ?
C25 C24 C4 C3 -95.8(3) . . . . ?
F8 C24 C4 C5 -43.2(3) . . . . ?
F9 C24 C4 C5 -161.6(2) . . . . ?
C25 C24 C4 C5 80.2(3) . . . . ?
C5 C4 C3 C2 1.3(4) . . . . ?
C24 C4 C3 C2 177.4(3) . . . . ?
C6 C1 C2 C3 0.9(4) . . . . ?
C21 C1 C2 C3 178.0(3) . . . . ?
C4 C3 C2 C1 -2.5(4) . . . . ?
C17 C10 C9 C20 -0.5(4) . . . . ?
C11 C10 C9 C20 178.8(3) . . . . ?
C17 C10 C9 C8 -177.7(3) . . . . ?
C11 C10 C9 C8 1.6(4) . . . . ?
C10 C9 C20 C19 -0.2(4) . . . . ?
C8 C9 C20 C19 177.0(3) . . . . ?
C9 C20 C19 C18 1.1(4) . . . . ?
C17 C18 C19 C20 -1.4(5) . . . . ?
C5 N2 C8 C7 2.9(4) . . . . ?
C5 N2 C8 C9 -175.6(2) . . . . ?
N1 C7 C8 N2 -5.1(4) . . . . ?
C12 C7 C8 N2 175.6(2) . . . . ?
N1 C7 C8 C9 173.5(2) . . . . ?
C12 C7 C8 C9 -5.8(4) . . . . ?
C20 C9 C8 N2 3.8(4) . . . . ?
C10 C9 C8 N2 -179.0(2) . . . . ?
C20 C9 C8 C7 -174.8(2) . . . . ?
C10 C9 C8 C7 2.4(4) . . . . ?
C8 N2 C5 C6 1.2(4) . . . . ?
C8 N2 C5 C4 -178.7(2) . . . . ?
N1 C6 C5 N2 -3.7(4) . . . . ?
C1 C6 C5 N2 177.3(2) . . . . ?
N1 C6 C5 C4 176.2(2) . . . . ?
C1 C6 C5 C4 -2.8(4) . . . . ?
C3 C4 C5 N2 -178.8(3) . . . . ?
C24 C4 C5 N2 5.2(4) . . . . ?
C3 C4 C5 C6 1.3(4) . . . . ?
C24 C4 C5 C6 -174.6(2) . . . . ?
C12 C11 C16 C15 1.8(4) . . . . ?
C10 C11 C16 C15 -177.7(3) . . . . ?
C11 C16 C15 C14 -0.6(4) . . . . ?
C16 C15 C14 C13 -0.9(4) . . . . ?
C15 C14 C13 C12 1.0(4) . . . . ?
C11 C12 C13 C14 0.4(4) . . . . ?
C7 C12 C13 C14 179.4(3) . . . . ?
